data_2201286
loop_
_publ_author_name
'Mrozek, Agnieszka'
'Karolak-Wojciechowska, Janina'
'Amiel, Pascale'
'Barbe, Jacques'

_publ_section_title
;
 9-(Thio-2'-methyl-4'-nitrophenyl) acridine
;
_journal_issue 10
_journal_name_full 'Acta Crystallographica Section E'
_journal_page_first o1065
_journal_page_last o1067
_journal_paper_doi 10.1107/S1600536802015763
_journal_volume 58
_journal_year 2002
_chemical_formula_moiety 'C20 H14 N2 O2 S'
_chemical_formula_sum 'C20 H14 N2 O2 S'
_chemical_formula_weight 346.39
_chemical_name_systematic '9-thio-2-methyl-4-nitrophenyl) acridine'
_space_group_IT_number 14
_symmetry_cell_setting monoclinic
_symmetry_space_group_name_Hall '-P 2yn'
_symmetry_space_group_name_H-M 'P 1 21/n 1'
_atom_sites_solution_hydrogens geom
_atom_sites_solution_primary direct
_atom_sites_solution_secondary direct
_audit_creation_method SHELXL-97
_cell_angle_alpha 90.00
_cell_angle_beta 101.57(3)
_cell_angle_gamma 90.00
_cell_formula_units_Z 4
_cell_length_a 9.826(2)
_cell_length_b 7.1710(10)
_cell_length_c 23.941(5)
_cell_measurement_reflns_used 25
_cell_measurement_temperature 293(2)
_cell_measurement_theta_max 35
_cell_measurement_theta_min 10
_cell_volume 1652.7(6)
_computing_cell_refinement 'KM4 Software'
_computing_data_collection 'KM4 Software (Kuma 1993)'
_computing_data_reduction 'DATAPROC (Ga\/ldecki et al., 1998)'
_computing_molecular_graphics
;XP in SHELXTL/PC (Sheldrick, 1990b)
 ORTEP-3 (Farrugia 1997)
;
_computing_publication_material SHELXL-97
_computing_structure_refinement 'SHELXL97 (Sheldrick, 1997)'
_computing_structure_solution 'SHELXS97 (Sheldrick, 1990a)'
_diffrn_ambient_temperature 293(2)
_diffrn_measured_fraction_theta_full 0.626
_diffrn_measured_fraction_theta_max 0.626
_diffrn_measurement_device_type 'Kuma KM4'
_diffrn_measurement_method \w--2\q
_diffrn_radiation_monochromator graphite
_diffrn_radiation_source 'fine-focus sealed tube'
_diffrn_radiation_type CuK\a
_diffrn_radiation_wavelength 1.54178
_diffrn_reflns_av_R_equivalents 0.0625
_diffrn_reflns_av_sigmaI/netI 0.0427
_diffrn_reflns_limit_h_max 0
_diffrn_reflns_limit_h_min -8
_diffrn_reflns_limit_k_max 0
_diffrn_reflns_limit_k_min -9
_diffrn_reflns_limit_l_max 30
_diffrn_reflns_limit_l_min -27
_diffrn_reflns_number 2670
_diffrn_reflns_theta_full 80.91
_diffrn_reflns_theta_max 80.91
_diffrn_reflns_theta_min 3.77
_diffrn_standards_decay_% 2
_diffrn_standards_interval_count 100
_diffrn_standards_number 2
_exptl_absorpt_coefficient_mu 1.871
_exptl_absorpt_correction_T_max 0.872
_exptl_absorpt_correction_T_min 0.421
_exptl_absorpt_correction_type numerical
_exptl_absorpt_process_details 'X-RED (Stoe & Cie, 1999)'
_exptl_crystal_colour colourless
_exptl_crystal_density_diffrn 1.392
_exptl_crystal_density_meas ?
_exptl_crystal_density_method none
_exptl_crystal_description needle
_exptl_crystal_F_000 720
_exptl_crystal_size_max 0.5
_exptl_crystal_size_mid 0.2
_exptl_crystal_size_min 0.1
_refine_diff_density_max 0.383
_refine_diff_density_min -0.395
_refine_ls_extinction_coef 0.0118(10)
_refine_ls_extinction_expression Fc^*^=kFc[1+0.001xFc^2^\l^3^/sin(2\q)]^-1/4^
_refine_ls_extinction_method SHELXL
_refine_ls_goodness_of_fit_ref 1.108
_refine_ls_hydrogen_treatment mixed
_refine_ls_matrix_type full
_refine_ls_number_parameters 228
_refine_ls_number_reflns 2469
_refine_ls_number_restraints 0
_refine_ls_restrained_S_all 1.108
_refine_ls_R_factor_all 0.0733
_refine_ls_R_factor_gt 0.0578
_refine_ls_shift/su_max 0.000
_refine_ls_shift/su_mean 0.000
_refine_ls_structure_factor_coef Fsqd
_refine_ls_weighting_details 'w = 1/[\s^2^(Fo^2^)+(0.0874P)^2^] where P = (Fo^2^+2Fc^2^)/3'
_refine_ls_weighting_scheme calc
_refine_ls_wR_factor_gt 0.1371
_refine_ls_wR_factor_ref 0.1655
_reflns_number_gt 1802
_reflns_number_total 2469
_reflns_threshold_expression I>2\s(I)
_cod_data_source_file bt6174.cif
_cod_data_source_block I
_cod_depositor_comments
;
The following automatic conversions were performed:

'_exptl_crystal_density_meas' value 'not measured' was changed to '?'
- the value is perceived as not measured.

Automatic conversion script
Id: cif_fix_values 3008 2015-01-20 13:52:24Z robertas 
;
_cod_original_cell_volume 1652.7(5)
_cod_original_sg_symbol_H-M 'P 21/n'
_cod_database_code 2201286
_cod_database_fobs_code 2201286

loop_
_symmetry_equiv_pos_as_xyz
'x, y, z'
'-x+1/2, y+1/2, -z+1/2'
'-x, -y, -z'
'x-1/2, -y-1/2, z-1/2'

loop_
_atom_site_label
_atom_site_fract_x
_atom_site_fract_y
_atom_site_fract_z
_atom_site_U_iso_or_equiv
_atom_site_adp_type
_atom_site_calc_flag
_atom_site_refinement_flags
_atom_site_occupancy
_atom_site_disorder_assembly
_atom_site_disorder_group
_atom_site_type_symbol
S 0.19697(11) 0.72766(14) 0.16491(4) 0.0714(4) Uani d . 1 . . S
C9 0.0842(4) 0.7569(4) 0.09724(14) 0.0526(9) Uani d . 1 . . C
C11 -0.0543(4) 0.8047(4) 0.09442(14) 0.0518(9) Uani d . 1 . . C
C8 -0.1123(5) 0.8445(5) 0.14292(17) 0.0698(11) Uani d . 1 . . C
H8 -0.0556 0.8436 0.1790 0.084 Uiso calc R 1 . . H
C7 -0.2480(6) 0.8833(6) 0.1371(2) 0.0825(13) Uani d . 1 . . C
H7 -0.2839 0.9081 0.1695 0.099 Uiso calc R 1 . . H
C6 -0.3380(5) 0.8874(6) 0.0828(2) 0.0801(13) Uani d . 1 . . C
H6 -0.4318 0.9142 0.0798 0.096 Uiso calc R 1 . . H
C5 -0.2872(4) 0.8522(5) 0.03560(18) 0.0655(10) Uani d . 1 . . C
H5 -0.3464 0.8557 0.0001 0.079 Uiso calc R 1 . . H
C12 -0.1440(4) 0.8098(4) 0.03940(15) 0.0517(9) Uani d . 1 . . C
N10 -0.1001(3) 0.7748(3) -0.00914(12) 0.0535(7) Uani d . 1 . . N
C13 0.0342(4) 0.7332(4) -0.00580(14) 0.0525(9) Uani d . 1 . . C
C4 0.0800(5) 0.6944(5) -0.05782(16) 0.0670(11) Uani d . 1 . . C
H4 0.0165 0.6997 -0.0923 0.080 Uiso calc R 1 . . H
C3 0.2129(5) 0.6505(5) -0.0577(2) 0.0756(12) Uani d . 1 . . C
H3 0.2402 0.6245 -0.0919 0.091 Uiso calc R 1 . . H
C2 0.3111(5) 0.6435(5) -0.0061(2) 0.0784(12) Uani d . 1 . . C
H2 0.4035 0.6174 -0.0068 0.094 Uiso calc R 1 . . H
C1 0.2728(4) 0.6745(5) 0.04453(19) 0.0658(11) Uani d . 1 . . C
H1 0.3388 0.6654 0.0782 0.079 Uiso calc R 1 . . H
C14 0.1326(4) 0.7209(4) 0.04678(15) 0.0525(9) Uani d . 1 . . C
C1' 0.3072(4) 0.9238(4) 0.17037(13) 0.0516(8) Uani d . 1 . . C
C6' 0.2824(4) 1.0684(4) 0.13049(14) 0.0554(9) Uani d . 1 . . C
H6' 0.2051 1.0636 0.1009 0.067 Uiso calc R 1 . . H
C5' 0.3716(4) 1.2177(4) 0.13475(14) 0.0540(9) Uani d . 1 . . C
H5' 0.3558 1.3141 0.1082 0.065 Uiso calc R 1 . . H
C4' 0.4844(4) 1.2213(5) 0.17896(14) 0.0517(8) Uani d . 1 . . C
N8' 0.5826(4) 1.3758(5) 0.18233(15) 0.0695(9) Uani d . 1 . . N
O1 0.5573(3) 1.5005(4) 0.14802(14) 0.0989(11) Uani d . 1 . . O
O2 0.6870(4) 1.3714(5) 0.21948(15) 0.1162(13) Uani d . 1 . . O
C3' 0.5085(3) 1.0822(5) 0.21942(13) 0.0513(9) Uani d . 1 . . C
H3' 0.5852 1.0903 0.2492 0.062 Uiso calc R 1 . . H
C2' 0.4203(4) 0.9308(5) 0.21634(13) 0.0514(8) Uani d . 1 . . C
C7' 0.4442(4) 0.7806(5) 0.26112(15) 0.0713(11) Uani d . 1 . . C
H71' 0.5313 0.8019 0.2867 0.107 Uiso calc R 1 . . H
H72' 0.4460 0.6612 0.2431 0.107 Uiso calc R 1 . . H
H73' 0.3705 0.7830 0.2821 0.107 Uiso calc R 1 . . H

loop_
_atom_site_aniso_label
_atom_site_aniso_U_11
_atom_site_aniso_U_22
_atom_site_aniso_U_33
_atom_site_aniso_U_12
_atom_site_aniso_U_13
_atom_site_aniso_U_23
S 0.0763(8) 0.0656(5) 0.0621(6) -0.0179(5) -0.0104(5) 0.0228(4)
C9 0.055(3) 0.0424(15) 0.056(2) -0.0151(15) 0.0011(17) 0.0066(13)
C11 0.052(3) 0.0443(16) 0.057(2) -0.0093(15) 0.0073(17) 0.0043(13)
C8 0.075(3) 0.072(2) 0.065(2) 0.004(2) 0.021(2) 0.0040(18)
C7 0.092(4) 0.070(2) 0.094(3) -0.011(2) 0.041(3) -0.001(2)
C6 0.062(3) 0.073(3) 0.111(4) 0.004(2) 0.030(3) 0.002(2)
C5 0.052(3) 0.0516(18) 0.089(3) -0.0009(17) 0.006(2) 0.0072(18)
C12 0.051(3) 0.0386(15) 0.062(2) -0.0002(14) 0.0035(17) 0.0037(13)
N10 0.054(2) 0.0443(13) 0.0581(17) -0.0095(13) 0.0028(14) 0.0032(11)
C13 0.062(3) 0.0405(15) 0.0542(19) -0.0080(15) 0.0086(17) 0.0014(13)
C4 0.086(3) 0.054(2) 0.061(2) 0.004(2) 0.016(2) 0.0016(16)
C3 0.085(4) 0.054(2) 0.096(3) -0.003(2) 0.037(3) -0.004(2)
C2 0.063(3) 0.059(2) 0.118(4) 0.000(2) 0.032(3) 0.001(2)
C1 0.057(3) 0.0474(18) 0.091(3) -0.0066(17) 0.009(2) 0.0094(17)
C14 0.049(3) 0.0412(14) 0.065(2) -0.0047(14) 0.0052(17) 0.0069(14)
C1' 0.051(2) 0.0544(17) 0.0473(18) 0.0044(15) 0.0045(16) 0.0064(13)
C6' 0.053(2) 0.0532(17) 0.0532(19) -0.0020(16) -0.0063(17) 0.0042(14)
C5' 0.059(2) 0.0443(15) 0.0547(19) -0.0054(15) 0.0015(17) 0.0016(13)
C4' 0.048(2) 0.0537(17) 0.0536(19) -0.0051(15) 0.0101(17) -0.0062(14)
N8' 0.063(2) 0.070(2) 0.072(2) -0.0147(17) 0.0056(19) -0.0083(16)
O1 0.092(2) 0.078(2) 0.117(3) -0.0264(18) 0.000(2) 0.0229(18)
O2 0.085(3) 0.140(3) 0.105(3) -0.046(2) -0.027(2) 0.012(2)
C3' 0.041(2) 0.0633(19) 0.0454(18) 0.0024(16) -0.0010(15) -0.0095(14)
C2' 0.052(2) 0.0571(18) 0.0420(17) 0.0103(16) 0.0031(16) 0.0019(13)
C7' 0.079(3) 0.073(2) 0.054(2) 0.004(2) -0.006(2) 0.0160(17)

loop_
_atom_type_symbol
_atom_type_description
_atom_type_scat_dispersion_real
_atom_type_scat_dispersion_imag
_atom_type_scat_source
C C 0.0181 0.0091 'International Tables Vol C Tables 4.2.6.8 and 6.1.1.4'
H H 0.0000 0.0000 'International Tables Vol C Tables 4.2.6.8 and 6.1.1.4'
N N 0.0311 0.0180 'International Tables Vol C Tables 4.2.6.8 and 6.1.1.4'
O O 0.0492 0.0322 'International Tables Vol C Tables 4.2.6.8 and 6.1.1.4'
S S 0.3331 0.5567 'International Tables Vol C Tables 4.2.6.8 and 6.1.1.4'

loop_
_geom_angle_atom_site_label_1
_geom_angle_atom_site_label_2
_geom_angle_atom_site_label_3
_geom_angle
_geom_angle_publ_flag
C1' S C9 103.54(14) n
C11 C9 C14 119.9(3) n
C11 C9 S 119.8(3) n
C14 C9 S 120.2(3) n
C9 C11 C8 123.9(3) n
C9 C11 C12 117.8(3) n
C8 C11 C12 118.2(4) n
C7 C8 C11 120.7(4) n
C7 C8 H8 119.7 n
C11 C8 H8 119.7 n
C8 C7 C6 121.5(4) n
C8 C7 H7 119.2 n
C6 C7 H7 119.2 n
C5 C6 C7 119.8(4) n
C5 C6 H6 120.1 n
C7 C6 H6 120.1 n
C6 C5 C12 120.9(4) n
C6 C5 H5 119.5 n
C12 C5 H5 119.5 n
N10 C12 C5 118.0(3) n
N10 C12 C11 123.1(3) n
C5 C12 C11 118.9(4) n
C13 N10 C12 118.3(3) n
N10 C13 C14 123.4(3) n
N10 C13 C4 117.9(3) n
C14 C13 C4 118.6(4) n
C3 C4 C13 121.2(4) n
C3 C4 H4 119.4 n
C13 C4 H4 119.4 n
C4 C3 C2 120.4(4) n
C4 C3 H3 119.8 n
C2 C3 H3 119.8 n
C1 C2 C3 120.9(4) n
C1 C2 H2 119.6 n
C3 C2 H2 119.6 n
C2 C1 C14 120.9(4) n
C2 C1 H1 119.5 n
C14 C1 H1 119.5 n
C9 C14 C13 117.4(3) n
C9 C14 C1 124.7(3) n
C13 C14 C1 117.9(3) n
C6' C1' C2' 120.9(3) n
C6' C1' S 121.4(3) n
C2' C1' S 117.8(2) n
C5' C6' C1' 120.4(3) n
C5' C6' H6' 119.8 n
C1' C6' H6' 119.8 n
C4' C5' C6' 118.5(3) n
C4' C5' H5' 120.8 n
C6' C5' H5' 120.8 n
C5' C4' C3' 121.9(3) n
C5' C4' N8' 118.7(3) n
C3' C4' N8' 119.4(3) n
O1 N8' O2 123.0(4) n
O1 N8' C4' 118.8(3) n
O2 N8' C4' 118.2(3) n
C4' C3' C2' 120.9(3) n
C4' C3' H3' 119.5 n
C2' C3' H3' 119.5 n
C3' C2' C1' 117.4(3) n
C3' C2' C7' 121.2(3) n
C1' C2' C7' 121.4(3) n
C2' C7' H71' 109.5 n
C2' C7' H72' 109.5 n
H71' C7' H72' 109.5 n
C2' C7' H73' 109.5 n
H71' C7' H73' 109.5 n
H72' C7' H73' 109.5 n

loop_
_geom_bond_atom_site_label_1
_geom_bond_atom_site_label_2
_geom_bond_site_symmetry_2
_geom_bond_distance
_geom_bond_publ_flag
S C1' . 1.764(4) n
S C9 . 1.782(3) n
C9 C11 . 1.392(5) y
C9 C14 . 1.408(5) y
C11 C8 . 1.421(5) y
C11 C12 . 1.431(5) y
C8 C7 . 1.342(6) y
C8 H8 . 0.9300 n
C7 C6 . 1.418(6) y
C7 H7 . 0.9300 n
C6 C5 . 1.349(5) y
C6 H6 . 0.9300 n
C5 C12 . 1.424(5) y
C5 H5 . 0.9300 n
C12 N10 . 1.342(4) y
N10 C13 . 1.339(5) y
C13 C14 . 1.428(5) y
C13 C4 . 1.434(5) y
C4 C3 . 1.342(5) y
C4 H4 . 0.9300 n
C3 C2 . 1.408(6) y
C3 H3 . 0.9300 n
C2 C1 . 1.359(5) y
C2 H2 . 0.9300 n
C1 C14 . 1.429(5) y
C1 H1 . 0.9300 n
C1' C6' . 1.397(4) n
C1' C2' . 1.399(4) n
C6' C5' . 1.374(4) n
C6' H6' . 0.9300 n
C5' C4' . 1.370(5) n
C5' H5' . 0.9300 n
C4' C3' . 1.377(4) n
C4' N8' . 1.461(4) n
N8' O1 . 1.206(4) n
N8' O2 . 1.216(4) n
C3' C2' . 1.382(5) n
C3' H3' . 0.9300 n
C2' C7' . 1.504(4) n
C7' H71' . 0.9600 n
C7' H72' . 0.9600 n
C7' H73' . 0.9600 n

loop_
_geom_torsion_atom_site_label_1
_geom_torsion_atom_site_label_2
_geom_torsion_atom_site_label_3
_geom_torsion_atom_site_label_4
_geom_torsion
_geom_torsion_publ_flag
C1' S C9 C11 -108.7(2) n
C1' S C9 C14 75.1(3) n
C14 C9 C11 C8 -179.6(3) n
S C9 C11 C8 4.2(4) n
C14 C9 C11 C12 1.9(4) n
S C9 C11 C12 -174.3(2) n
C9 C11 C8 C7 -177.6(3) n
C12 C11 C8 C7 0.8(5) n
C11 C8 C7 C6 -0.4(6) n
C8 C7 C6 C5 -0.2(7) n
C7 C6 C5 C12 0.4(6) n
C6 C5 C12 N10 179.5(3) n
C6 C5 C12 C11 0.1(5) n
C9 C11 C12 N10 -1.5(4) n
C8 C11 C12 N10 179.9(3) n
C9 C11 C12 C5 177.9(3) n
C8 C11 C12 C5 -0.7(4) n
C5 C12 N10 C13 -179.4(3) n
C11 C12 N10 C13 0.0(4) n
C12 N10 C13 C14 1.2(4) n
C12 N10 C13 C4 179.5(3) n
N10 C13 C4 C3 -179.6(3) n
C14 C13 C4 C3 -1.2(5) n
C13 C4 C3 C2 -0.7(6) n
C4 C3 C2 C1 2.3(6) n
C3 C2 C1 C14 -2.0(6) n
C11 C9 C14 C13 -0.9(4) n
S C9 C14 C13 175.3(2) n
C11 C9 C14 C1 178.6(3) n
S C9 C14 C1 -5.2(4) n
N10 C13 C14 C9 -0.7(4) n
C4 C13 C14 C9 -179.0(3) n
N10 C13 C14 C1 179.7(3) n
C4 C13 C14 C1 1.4(4) n
C2 C1 C14 C9 -179.4(3) n
C2 C1 C14 C13 0.1(5) n
C9 S C1' C6' 8.1(3) n
C9 S C1' C2' -172.3(3) n
C2' C1' C6' C5' 2.1(5) n
S C1' C6' C5' -178.4(3) n
C1' C6' C5' C4' -0.2(5) n
C6' C5' C4' C3' -1.4(5) n
C6' C5' C4' N8' 177.5(3) n
C5' C4' N8' O1 4.1(5) n
C3' C4' N8' O1 -177.0(3) n
C5' C4' N8' O2 -175.2(4) n
C3' C4' N8' O2 3.7(5) n
C5' C4' C3' C2' 1.1(5) n
N8' C4' C3' C2' -177.7(3) n
C4' C3' C2' C1' 0.7(5) n
C4' C3' C2' C7' -178.6(3) n
C6' C1' C2' C3' -2.3(5) n
S C1' C2' C3' 178.1(2) n
C6' C1' C2' C7' 177.0(3) n
S C1' C2' C7' -2.6(4) n

loop_
_cod_related_entry_id
_cod_related_entry_database
_cod_related_entry_code
1 ChemSpider 329446
